data_7012933
loop_
_publ_author_name
'Barnett, Sarah A.'
'Blake, Alexander J.'
'Champness, Neil R.'
'Wilson, Claire'

_publ_section_title
;
 The rule of 4,7-phenanthroline in coordination polymer construction
;
_journal_coden_ASTM DTARAF
_journal_issue 12
_journal_name_full 'Dalton Transactions'
_journal_page_first 2387
_journal_page_last 2394
_journal_paper_doi 10.1039/b302807k
_journal_year 2003
_chemical_formula_moiety 'C12 H10 N4 Ni O7, C12 H8 N2, 0.9(H2 O)'
_chemical_formula_sum 'C24 H19.8 N6 Ni O7.9'
_chemical_formula_weight 577.37
_chemical_name_common '[Ni(NO3)2(H2O)(4,7-phen)].(4,7-phen)'
_chemical_name_systematic
; 
Aquabis(nitrato)(4,7-phenanthroline)nickel(II) 
4,7-phenanthroline water 1/1/0.9
;
_space_group_IT_number 14
_symmetry_cell_setting monoclinic
_symmetry_space_group_name_Hall '-P 2ybc'
_symmetry_space_group_name_H-M 'P 1 21/c 1'
_atom_sites_solution_hydrogens 'those on water molecule, found from delta-F; others placed geometrically'
_atom_sites_solution_primary 'Patterson map'
_atom_sites_solution_secondary 'difference Fourier synthesis'
_audit_creation_method SHELXL-97
_cell_angle_alpha 90.00
_cell_angle_beta 110.107(2)
_cell_angle_gamma 90.00
_cell_formula_units_Z 4
_cell_length_a 15.3438(13)
_cell_length_b 7.9690(7)
_cell_length_c 21.943(2)
_cell_measurement_reflns_used 1844
_cell_measurement_temperature 150(2)
_cell_measurement_theta_max 25.0
_cell_measurement_theta_min 2.75
_cell_volume 2519.5(4)
_computing_cell_refinement 'Bruker SAINT version 6.02a (Bruker, 2000)'
_computing_data_collection 'Bruker SMART version 5.624 (Bruker, 2001)'
_computing_data_reduction 'Bruker SAINT; Bruker SHELXTL (Bruker, 1997)'
_computing_publication_material 'SHELXL-97; PLATON (Spek, 2001)'
_computing_structure_refinement 'SHELXL-97 (Sheldrick, 1997)'
_computing_structure_solution 'SHELXS-97 (Sheldrick, 1990)'
_diffrn_ambient_temperature 150(2)
_diffrn_measured_fraction_theta_full 0.970
_diffrn_measured_fraction_theta_max 0.885
_diffrn_measurement_device_type 'Bruker SMART1000 CCD area detector'
_diffrn_measurement_method omega
_diffrn_radiation_monochromator graphite
_diffrn_radiation_source 'fine-focus sealed tube'
_diffrn_radiation_type MoK\a
_diffrn_radiation_wavelength 0.71073
_diffrn_reflns_av_R_equivalents 0.049
_diffrn_reflns_av_sigmaI/netI 0.078
_diffrn_reflns_limit_h_max 16
_diffrn_reflns_limit_h_min -20
_diffrn_reflns_limit_k_max 10
_diffrn_reflns_limit_k_min -10
_diffrn_reflns_limit_l_max 29
_diffrn_reflns_limit_l_min -11
_diffrn_reflns_number 12631
_diffrn_reflns_theta_full 27.50
_diffrn_reflns_theta_max 28.81
_diffrn_reflns_theta_min 2.74
_diffrn_standards_decay_% 0
_diffrn_standards_number 0
_exptl_absorpt_coefficient_mu 0.831
_exptl_absorpt_correction_T_max 1.000
_exptl_absorpt_correction_T_min 0.896
_exptl_absorpt_correction_type multi-scan
_exptl_absorpt_process_details 'SADABS version 2.03 (Bruker, 2001)'
_exptl_crystal_colour 'pale green'
_exptl_crystal_density_diffrn 1.522
_exptl_crystal_density_method 'not measured'
_exptl_crystal_description lath
_exptl_crystal_F_000 1188
_exptl_crystal_size_max 0.28
_exptl_crystal_size_mid 0.06
_exptl_crystal_size_min 0.02
_refine_diff_density_max 0.79
_refine_diff_density_min -0.45
_refine_diff_density_rms 0.10
_refine_ls_extinction_method none
_refine_ls_goodness_of_fit_ref 1.025
_refine_ls_hydrogen_treatment 'geometric restraints applied to water; others riding'
_refine_ls_matrix_type full
_refine_ls_number_parameters 363
_refine_ls_number_reflns 5816
_refine_ls_number_restraints 3
_refine_ls_restrained_S_all 1.025
_refine_ls_R_factor_all 0.106
_refine_ls_R_factor_gt 0.0530
_refine_ls_shift/su_max 0.002
_refine_ls_shift/su_mean 0.000
_refine_ls_structure_factor_coef Fsqd
_refine_ls_weighting_details 'w==1/[\s^2^(Fo^2^)+(0.064P)^2^+2.416P] where P==(Fo^2^+2Fc^2^)/3'
_refine_ls_weighting_scheme calc
_refine_ls_wR_factor_gt 0.121
_refine_ls_wR_factor_ref 0.149
_reflns_number_gt 3615
_reflns_number_total 6217
_reflns_threshold_expression >2sigma(I)
_cod_data_source_file b302807k.txt
_cod_data_source_block 5(NIPHEN)
_cod_depositor_comments
;
The following automatic conversions were performed:
'_symmetry_cell_setting' value 'Monoclinic' changed to 'monoclinic'
according to '/home/saulius/struct/CIF-dictionaries/cif_core.dic'
dictionary named 'cif_core.dic' version 2.4.1 from 2010-06-29.

Automatic conversion script
Id: cif_fix_enum 1527 2010-12-29 10:47:43Z saulius 

The following automatic conversions were performed:

'_refine_ls_weighting_scheme' value 'calc
w==1/[\s^2^(Fo^2^)+(0.064P)^2^+2.416P] where P==(Fo^2^+2Fc^2^)/3' was
changed to 'calc'. New tag '_refine_ls_weighting_details' was
created. The value of the new tag was set to
'w==1/[\s^2^(Fo^2^)+(0.064P)^2^+2.416P] where P==(Fo^2^+2Fc^2^)/3'.

Automatic conversion script
Id: cif_fix_values 3143 2015-03-26 13:38:13Z robertas 
;
_cod_original_sg_symbol_H-M P21/c
_cod_original_formula_sum 'C24 H19.80 N6 Ni O7.90'
_cod_database_code 7012933

loop_
_symmetry_equiv_pos_as_xyz
'x, y, z'
'-x, y+1/2, -z+1/2'
'-x, -y, -z'
'x, -y-1/2, z-1/2'

loop_
_atom_site_label
_atom_site_type_symbol
_atom_site_fract_x
_atom_site_fract_y
_atom_site_fract_z
_atom_site_U_iso_or_equiv
_atom_site_adp_type
_atom_site_occupancy
_atom_site_symmetry_multiplicity
_atom_site_calc_flag
_atom_site_refinement_flags
_atom_site_disorder_assembly
_atom_site_disorder_group
Ni1 Ni 0.67281(3) 0.84624(6) 0.67680(2) 0.01972(15) Uani 1 1 d . . .
N10 N 0.7908(3) 0.8803(5) 0.62203(17) 0.0355(9) Uani 1 1 d . . .
O1 O 0.81394(19) 0.8235(4) 0.67920(14) 0.0350(7) Uani 1 1 d . . .
O2 O 0.70555(18) 0.9187(4) 0.59571(13) 0.0288(7) Uani 1 1 d . . .
O3 O 0.8457(2) 0.8962(6) 0.59290(17) 0.0623(11) Uani 1 1 d . . .
N20 N 0.6817(2) 1.2171(4) 0.69350(16) 0.0289(8) Uani 1 1 d . . .
O4 O 0.70699(19) 1.0748(3) 0.72217(13) 0.0267(6) Uani 1 1 d . . .
O5 O 0.6288(2) 1.2238(4) 0.63697(13) 0.0351(7) Uani 1 1 d . . .
O6 O 0.7127(3) 1.3459(4) 0.72535(16) 0.0605(11) Uani 1 1 d . . .
O10 O 0.6487(2) 0.6086(4) 0.64003(14) 0.0290(7) Uani 1 1 d D . .
H11W H 0.651(4) 0.582(6) 0.6035(11) 0.073(19) Uiso 1 1 d D . .
H12W H 0.675(3) 0.529(5) 0.6646(19) 0.069(19) Uiso 1 1 d D . .
C1 C 0.7769(3) 0.6419(5) 0.89972(19) 0.0283(9) Uani 1 1 d . . .
H1A H 0.8018 0.6049 0.9435 0.034 Uiso 1 1 calc R . .
C2 C 0.8308(3) 0.7340(5) 0.87330(19) 0.0287(9) Uani 1 1 d . . .
H2A H 0.8935 0.7600 0.8980 0.034 Uiso 1 1 calc R . .
C3 C 0.7911(3) 0.7883(5) 0.80909(19) 0.0260(9) Uani 1 1 d . . .
H3A H 0.8283 0.8540 0.7914 0.031 Uiso 1 1 calc R . .
N4 N 0.7045(2) 0.7542(4) 0.77110(14) 0.0208(7) Uani 1 1 d . . .
C5 C 0.5584(2) 0.6179(5) 0.75709(17) 0.0197(8) Uani 1 1 d . . .
H5A H 0.5362 0.6529 0.7130 0.024 Uiso 1 1 calc R . .
C6 C 0.5019(3) 0.5302(5) 0.78112(17) 0.0216(8) Uani 1 1 d . . .
H6A H 0.4409 0.5029 0.7533 0.026 Uiso 1 1 calc R . .
N7 N 0.4699(2) 0.3949(4) 0.86888(14) 0.0205(7) Uani 1 1 d . . .
C8 C 0.4979(3) 0.3504(5) 0.93151(17) 0.0227(8) Uani 1 1 d . . .
H8A H 0.4552 0.2940 0.9471 0.027 Uiso 1 1 calc R . .
C9 C 0.5869(3) 0.3830(5) 0.97507(18) 0.0235(8) Uani 1 1 d . . .
H9A H 0.6036 0.3497 1.0192 0.028 Uiso 1 1 calc R . .
C10 C 0.6500(3) 0.4634(5) 0.95368(17) 0.0235(8) Uani 1 1 d . . .
H10A H 0.7109 0.4860 0.9827 0.028 Uiso 1 1 calc R . .
C11 C 0.6514(3) 0.6584(5) 0.79748(17) 0.0210(8) Uani 1 1 d . . .
C12 C 0.6850(3) 0.6026(5) 0.86185(18) 0.0227(8) Uani 1 1 d . . .
C13 C 0.6235(3) 0.5120(5) 0.88823(17) 0.0206(8) Uani 1 1 d . . .
C14 C 0.5319(3) 0.4780(5) 0.84722(17) 0.0194(8) Uani 1 1 d . . .
C21 C 0.3446(3) 0.9715(5) 1.10891(19) 0.0292(9) Uani 1 1 d . . .
H21A H 0.3430 0.9464 1.1509 0.035 Uiso 1 1 calc R . .
C22 C 0.4209(3) 1.0481(5) 1.10242(19) 0.0281(9) Uani 1 1 d . . .
H22A H 0.4722 1.0787 1.1396 0.034 Uiso 1 1 calc R . .
C23 C 0.4218(3) 1.0801(5) 1.0403(2) 0.0287(9) Uani 1 1 d . . .
H23A H 0.4756 1.1305 1.0363 0.034 Uiso 1 1 calc R . .
N24 N 0.3521(2) 1.0445(5) 0.98631(16) 0.0316(8) Uani 1 1 d . A .
C25 C 0.2063(5) 0.9008(13) 0.9343(4) 0.027(2) Uiso 0.560(14) 1 d P A 1
H25A H 0.2158 0.9109 0.8939 0.033 Uiso 0.560(14) 1 calc PR A 1
C26 C 0.1297(6) 0.8234(13) 0.9367(4) 0.032(2) Uiso 0.560(14) 1 d P A 1
H26A H 0.0820 0.7938 0.8973 0.039 Uiso 0.560(14) 1 calc PR A 1
N27 N 0.0378(5) 0.7025(13) 0.9963(4) 0.039(2) Uiso 0.560(14) 1 d P A 1
C28 C 0.0297(7) 0.6671(16) 1.0530(5) 0.041(2) Uiso 0.560(14) 1 d P A 1
H28A H -0.0210 0.5994 1.0536 0.049 Uiso 0.560(14) 1 calc PR A 1
C25' C 0.1939(8) 0.9702(18) 0.9351(5) 0.034(3) Uiso 0.440(14) 1 d P A 2
H25B H 0.1957 1.0165 0.8956 0.041 Uiso 0.440(14) 1 calc PR A 2
C26' C 0.1144(9) 0.902(2) 0.9388(6) 0.045(3) Uiso 0.440(14) 1 d P A 2
H26B H 0.0618 0.8908 0.9004 0.054 Uiso 0.440(14) 1 calc PR A 2
N27' N 0.0261(7) 0.7804(17) 0.9964(5) 0.038(3) Uiso 0.440(14) 1 d P A 2
C28' C 0.0179(8) 0.7329(19) 1.0511(6) 0.036(3) Uiso 0.440(14) 1 d P A 2
H28B H -0.0421 0.7012 1.0503 0.043 Uiso 0.440(14) 1 calc PR A 2
C29 C 0.0921(3) 0.7246(8) 1.1121(2) 0.0518(14) Uani 1 1 d . . .
H29A H 0.0783 0.7098 1.1507 0.062 Uiso 1 1 calc R A 1
C30 C 0.1726(3) 0.8015(6) 1.1147(2) 0.0374(11) Uani 1 1 d . A .
H30A H 0.2193 0.8236 1.1554 0.045 Uiso 1 1 calc R . .
C31 C 0.2750(3) 0.9695(6) 0.99269(19) 0.0324(10) Uani 1 1 d . . .
C32 C 0.2688(3) 0.9303(5) 1.05352(18) 0.0256(9) Uani 1 1 d . A .
C33 C 0.1858(3) 0.8482(6) 1.0566(2) 0.0324(10) Uani 1 1 d . . .
C34 C 0.1185(6) 0.7838(15) 0.9988(4) 0.033(2) Uiso 0.560(14) 1 d P A 1
C34' C 0.1085(8) 0.8491(18) 0.9984(5) 0.033(3) Uiso 0.440(14) 1 d P A 2
O1W O 1.0549(12) 0.757(3) 0.7708(9) 0.073(5) Uiso 0.25 1 d P B 1
O2W O 1.0194(13) 1.021(3) 0.7591(9) 0.079(5) Uiso 0.25 1 d P C 1
O1WA O 1.0267(15) 0.658(3) 0.7609(10) 0.063(5) Uiso 0.20 1 d P D 2
O2WA O 1.0381(14) 0.915(3) 0.7634(10) 0.059(5) Uiso 0.20 1 d P E 2

loop_
_atom_site_aniso_label
_atom_site_aniso_U_11
_atom_site_aniso_U_22
_atom_site_aniso_U_33
_atom_site_aniso_U_23
_atom_site_aniso_U_13
_atom_site_aniso_U_12
Ni1 0.0236(3) 0.0197(3) 0.0175(2) 0.0021(2) 0.00927(19) 0.0019(2)
N10 0.035(2) 0.047(3) 0.031(2) 0.0064(17) 0.0187(17) 0.0040(18)
O1 0.0290(15) 0.049(2) 0.0282(15) 0.0097(14) 0.0116(13) 0.0073(14)
O2 0.0286(15) 0.0356(17) 0.0249(14) 0.0089(13) 0.0128(13) 0.0051(13)
O3 0.046(2) 0.105(3) 0.053(2) 0.012(2) 0.0395(19) 0.006(2)
N20 0.037(2) 0.0197(18) 0.0280(19) 0.0018(14) 0.0086(17) -0.0016(16)
O4 0.0339(15) 0.0176(15) 0.0257(14) 0.0041(12) 0.0064(12) 0.0024(12)
O5 0.0451(18) 0.0310(17) 0.0200(14) 0.0030(13) -0.0007(13) 0.0035(14)
O6 0.100(3) 0.0206(18) 0.0355(19) -0.0044(15) -0.0087(19) -0.0079(19)
O10 0.0432(18) 0.0235(16) 0.0228(15) -0.0003(12) 0.0145(14) 0.0068(13)
C1 0.025(2) 0.037(3) 0.0208(19) 0.0050(18) 0.0050(16) 0.0017(19)
C2 0.025(2) 0.034(2) 0.026(2) 0.0018(18) 0.0065(17) -0.0037(18)
C3 0.026(2) 0.029(2) 0.024(2) 0.0020(17) 0.0094(17) -0.0037(17)
N4 0.0226(16) 0.0216(18) 0.0197(16) 0.0019(13) 0.0092(14) -0.0012(13)
C5 0.0246(19) 0.020(2) 0.0133(17) -0.0001(14) 0.0045(15) -0.0003(15)
C6 0.025(2) 0.024(2) 0.0146(17) -0.0006(15) 0.0061(15) -0.0014(16)
N7 0.0246(16) 0.0205(17) 0.0176(15) -0.0015(12) 0.0089(13) -0.0019(13)
C8 0.030(2) 0.022(2) 0.0197(18) 0.0002(17) 0.0126(16) -0.0003(17)
C9 0.033(2) 0.023(2) 0.0153(18) 0.0010(15) 0.0081(16) -0.0004(17)
C10 0.027(2) 0.025(2) 0.0170(18) 0.0004(16) 0.0057(16) -0.0014(17)
C11 0.0266(19) 0.0176(19) 0.0213(18) -0.0016(16) 0.0116(16) 0.0012(16)
C12 0.027(2) 0.022(2) 0.0191(18) -0.0014(15) 0.0079(16) 0.0006(16)
C13 0.024(2) 0.019(2) 0.0193(18) -0.0024(15) 0.0080(16) -0.0014(15)
C14 0.025(2) 0.0158(19) 0.0196(18) -0.0007(15) 0.0107(16) -0.0004(15)
C21 0.037(2) 0.031(2) 0.0186(19) 0.0030(17) 0.0076(18) 0.0041(19)
C22 0.032(2) 0.028(2) 0.021(2) 0.0015(17) 0.0046(17) 0.0009(18)
C23 0.032(2) 0.024(2) 0.029(2) 0.0019(18) 0.0100(19) -0.0019(18)
N24 0.034(2) 0.038(2) 0.0245(18) 0.0040(16) 0.0123(16) -0.0026(17)
C29 0.045(3) 0.080(4) 0.038(3) 0.002(3) 0.025(2) -0.010(3)
C30 0.037(3) 0.050(3) 0.027(2) -0.002(2) 0.013(2) -0.006(2)
C31 0.027(2) 0.051(3) 0.019(2) -0.0015(19) 0.0075(17) -0.001(2)
C32 0.026(2) 0.030(2) 0.0214(19) 0.0004(17) 0.0089(17) 0.0040(18)
C33 0.027(2) 0.046(3) 0.027(2) -0.002(2) 0.0120(18) -0.002(2)

loop_
_atom_type_symbol
_atom_type_description
_atom_type_scat_dispersion_real
_atom_type_scat_dispersion_imag
_atom_type_scat_source
C C 0.0033 0.0016 'International Tables Vol C Tables 4.2.6.8 and 6.1.1.4'
H H 0.0000 0.0000 'International Tables Vol C Tables 4.2.6.8 and 6.1.1.4'
N N 0.0061 0.0033 'International Tables Vol C Tables 4.2.6.8 and 6.1.1.4'
O O 0.0106 0.0060 'International Tables Vol C Tables 4.2.6.8 and 6.1.1.4'
Ni Ni 0.3393 1.1124 'International Tables Vol C Tables 4.2.6.8 and 6.1.1.4'

loop_
_geom_angle_atom_site_label_1
_geom_angle_atom_site_label_2
_geom_angle_atom_site_label_3
_geom_angle
_geom_angle_site_symmetry_1
_geom_angle_site_symmetry_3
_geom_angle_publ_flag
O10 Ni1 O4 174.10(12) . . y
O10 Ni1 N4 90.84(12) . . y
O4 Ni1 N4 84.13(12) . . y
O10 Ni1 O2 89.07(12) . . y
O4 Ni1 O2 94.10(11) . . y
N4 Ni1 O2 153.91(11) . . y
O10 Ni1 N7 88.00(12) . 2_656 y
O4 Ni1 N7 96.77(12) . 2_656 y
N4 Ni1 N7 112.71(11) . 2_656 y
O2 Ni1 N7 93.36(11) . 2_656 y
O10 Ni1 O1 88.60(12) . . y
O4 Ni1 O1 88.61(12) . . y
N4 Ni1 O1 93.23(11) . . y
O2 Ni1 O1 60.69(10) . . y
N7 Ni1 O1 153.88(11) 2_656 . y
O3 N10 O1 123.0(4) . . ?
O3 N10 O2 121.4(4) . . ?
O1 N10 O2 115.5(3) . . ?
N10 O1 Ni1 90.5(2) . . ?
N10 O2 Ni1 93.3(2) . . ?
O5 N20 O6 121.6(3) . . ?
O5 N20 O4 121.0(3) . . ?
O6 N20 O4 117.4(3) . . ?
N20 O4 Ni1 124.0(2) . . ?
C2 C1 C12 119.8(4) . . ?
C1 C2 C3 118.2(4) . . ?
N4 C3 C2 124.3(4) . . ?
C3 N4 C11 117.1(3) . . ?
C3 N4 Ni1 113.0(2) . . ?
C11 N4 Ni1 129.7(2) . . ?
C6 C5 C11 120.7(3) . . ?
C5 C6 C14 121.4(3) . . ?
C8 N7 C14 117.8(3) . . ?
C8 N7 Ni1 110.8(2) . 2_646 ?
C14 N7 Ni1 130.9(2) . 2_646 ?
N7 C8 C9 123.2(3) . . ?
C10 C9 C8 119.5(3) . . ?
C9 C10 C13 119.2(3) . . ?
N4 C11 C12 122.2(3) . . ?
N4 C11 C5 118.1(3) . . ?
C12 C11 C5 119.7(3) . . ?
C11 C12 C1 118.3(3) . . ?
C11 C12 C13 119.6(3) . . ?
C1 C12 C13 122.1(3) . . ?
C10 C13 C14 118.3(3) . . ?
C10 C13 C12 122.8(3) . . ?
C14 C13 C12 118.8(3) . . ?
N7 C14 C13 122.0(3) . . ?
N7 C14 C6 118.3(3) . . ?
C13 C14 C6 119.7(3) . . ?
C22 C21 C32 119.8(4) . . ?
C21 C22 C23 118.7(4) . . ?
N24 C23 C22 124.0(4) . . ?
C23 N24 C31 117.4(3) . . ?
C26 C25 C31 121.2(7) . . ?
C25 C26 C34 121.2(8) . . ?
C28 N27 C34 115.9(8) . . ?
N27 C28 C29 123.1(9) . . ?
C26' C25' C31 117.9(10) . . ?
C25' C26' C34' 121.3(11) . . ?
C28' N27' C34' 117.9(10) . . ?
N27' C28' C29 125.2(10) . . ?
C30 C29 C28 120.6(6) . . ?
C30 C29 C28' 115.9(6) . . ?
C28 C29 C28' 22.4(6) . . ?
C29 C30 C33 119.5(4) . . ?
N24 C31 C32 122.4(4) . . ?
N24 C31 C25' 115.1(6) . . ?
C32 C31 C25' 121.0(6) . . ?
N24 C31 C25 117.5(4) . . ?
C32 C31 C25 119.1(5) . . ?
C25' C31 C25 23.4(5) . . ?
C21 C32 C31 117.7(4) . . ?
C21 C32 C33 122.9(4) . . ?
C31 C32 C33 119.4(4) . . ?
C30 C33 C34' 118.8(6) . . ?
C30 C33 C34 115.1(5) . . ?
C34' C33 C34 22.0(5) . . ?
C30 C33 C32 124.2(4) . . ?
C34' C33 C32 115.6(6) . . ?
C34 C33 C32 119.9(5) . . ?
N27 C34 C33 124.6(7) . . ?
N27 C34 C26 117.1(8) . . ?
C33 C34 C26 117.9(7) . . ?
N27' C34' C26' 116.5(10) . . ?
N27' C34' C33 120.5(9) . . ?
C26' C34' C33 122.7(10) . . ?

loop_
_geom_bond_atom_site_label_1
_geom_bond_atom_site_label_2
_geom_bond_distance
_geom_bond_site_symmetry_2
_geom_bond_publ_flag
Ni1 O10 2.042(3) . y
Ni1 O4 2.055(3) . y
Ni1 N4 2.089(3) . y
Ni1 O2 2.090(3) . y
Ni1 N7 2.107(3) 2_656 y
Ni1 O1 2.156(3) . y
N10 O3 1.227(4) . ?
N10 O1 1.264(4) . ?
N10 O2 1.272(4) . ?
N20 O5 1.228(4) . ?
N20 O6 1.241(4) . ?
N20 O4 1.290(4) . ?
C1 C2 1.374(5) . ?
C1 C12 1.404(5) . ?
C2 C3 1.398(5) . ?
C3 N4 1.331(5) . ?
N4 C11 1.380(5) . ?
C5 C6 1.354(5) . ?
C5 C11 1.434(5) . ?
C6 C14 1.425(5) . ?
N7 C8 1.339(5) . ?
N7 C14 1.372(4) . ?
N7 Ni1 2.107(3) 2_646 ?
C8 C9 1.395(5) . ?
C9 C10 1.372(5) . ?
C10 C13 1.406(5) . ?
C11 C12 1.399(5) . ?
C12 C13 1.458(5) . ?
C13 C14 1.410(5) . ?
C21 C22 1.371(6) . ?
C21 C32 1.402(6) . ?
C22 C23 1.392(5) . ?
C23 N24 1.325(5) . ?
N24 C31 1.374(5) . ?
C25 C26 1.343(11) . ?
C25 C31 1.458(9) . ?
C26 C34 1.465(11) . ?
N27 C28 1.322(12) . ?
N27 C34 1.383(11) . ?
C28 C29 1.398(11) . ?
C25' C26' 1.363(15) . ?
C25' C31 1.437(12) . ?
C26' C34' 1.407(16) . ?
N27' C28' 1.304(14) . ?
N27' C34' 1.365(14) . ?
C28' C29 1.430(13) . ?
C29 C30 1.362(6) . ?
C30 C33 1.408(6) . ?
C31 C32 1.406(5) . ?
C32 C33 1.453(6) . ?
C33 C34' 1.413(12) . ?
C33 C34 1.428(10) . ?

loop_
_cod_changelog_entry_id
_cod_changelog_entry_author
_cod_changelog_entry_date
_cod_changelog_entry_text
1 'Vaitkus, Antanas' 2025-01-07T09:50:42+02:00 'Updated bibliographic information.'
